data_4338222
loop_
_publ_author_name
'K\"onig, Sonja N'
'Sch\"adle, Christoph'
'Maichle-M\"ossmer, C\"acilia'
'Anwander, Reiner'

_publ_section_title
;
 Silylamide Complexes of Chromium(II), Manganese(II), and Cobalt(II)
 Bearing the Ligands N(SiHMe2)2 and N(SiPhMe2)2.
;
_journal_issue 9
_journal_name_full 'Inorganic chemistry'
_journal_page_first 4585
_journal_page_last 4597
_journal_paper_doi 10.1021/ic5002682
_journal_volume 53
_journal_year 2014
_chemical_formula_sum 'C14 H44 Mn N4 Si4'
_chemical_formula_weight 435.83
_chemical_name_systematic
; 
 ? 
;
_space_group_IT_number 14
_symmetry_cell_setting monoclinic
_symmetry_space_group_name_Hall '-P 2yn'
_symmetry_space_group_name_H-M 'P 1 21/n 1'
_atom_sites_solution_hydrogens geom
_atom_sites_solution_primary direct
_atom_sites_solution_secondary difmap
_audit_creation_method SHELXL-97
_cell_angle_alpha 90.00
_cell_angle_beta 96.043(2)
_cell_angle_gamma 90.00
_cell_formula_units_Z 4
_cell_length_a 11.0741(4)
_cell_length_b 15.4342(5)
_cell_length_c 14.9391(5)
_cell_measurement_reflns_used 98
_cell_measurement_temperature 103(2)
_cell_measurement_theta_max 64.91
_cell_measurement_theta_min 10.76
_cell_volume 2539.20(15)
_computing_cell_refinement SAINT
_computing_data_collection COSMO
_computing_data_reduction SAINT
_computing_structure_refinement 'SHELXL-97 (Sheldrick, 1997)'
_computing_structure_solution 'SHELXS-97 (Sheldrick, 1990)'
_diffrn_ambient_temperature 103(2)
_diffrn_measured_fraction_theta_full 0.997
_diffrn_measured_fraction_theta_max 0.997
_diffrn_measurement_device_type 'APEX II DUO'
_diffrn_measurement_method omega/phi
_diffrn_radiation_monochromator multilayer
_diffrn_radiation_source 'Imus-focus sealed tube'
_diffrn_radiation_type MoK\a
_diffrn_radiation_wavelength 0.71073
_diffrn_reflns_av_R_equivalents 0.0267
_diffrn_reflns_av_sigmaI/netI 0.0140
_diffrn_reflns_limit_h_max 15
_diffrn_reflns_limit_h_min -15
_diffrn_reflns_limit_k_max 22
_diffrn_reflns_limit_k_min -21
_diffrn_reflns_limit_l_max 21
_diffrn_reflns_limit_l_min -21
_diffrn_reflns_number 74240
_diffrn_reflns_theta_full 30.69
_diffrn_reflns_theta_max 30.69
_diffrn_reflns_theta_min 1.90
_exptl_absorpt_coefficient_mu 0.713
_exptl_absorpt_correction_T_max 0.8188
_exptl_absorpt_correction_T_min 0.6767
_exptl_absorpt_correction_type numerical
_exptl_absorpt_process_details sadabs
_exptl_crystal_colour colourless
_exptl_crystal_density_diffrn 1.140
_exptl_crystal_density_method 'not measured'
_exptl_crystal_description block
_exptl_crystal_F_000 948
_exptl_crystal_size_max 0.59
_exptl_crystal_size_mid 0.46
_exptl_crystal_size_min 0.29
_refine_diff_density_max 0.433
_refine_diff_density_min -0.144
_refine_diff_density_rms 0.043
_refine_ls_extinction_method none
_refine_ls_goodness_of_fit_ref 1.061
_refine_ls_hydrogen_treatment mixed
_refine_ls_matrix_type full
_refine_ls_number_parameters 236
_refine_ls_number_reflns 7857
_refine_ls_number_restraints 0
_refine_ls_restrained_S_all 1.061
_refine_ls_R_factor_all 0.0222
_refine_ls_R_factor_gt 0.0195
_refine_ls_shift/su_max 0.001
_refine_ls_shift/su_mean 0.000
_refine_ls_structure_factor_coef Fsqd
_refine_ls_weighting_details 'calc w=1/[\s^2^(Fo^2^)+(0.0244P)^2^+0.7281P] where P=(Fo^2^+2Fc^2^)/3'
_refine_ls_weighting_scheme calc
_refine_ls_wR_factor_gt 0.0526
_refine_ls_wR_factor_ref 0.0541
_reflns_number_gt 7274
_reflns_number_total 7857
_reflns_threshold_expression >2sigma(I)
_cod_data_source_file ic5002682_si_002.cif
_cod_data_source_block 7
_cod_depositor_comments 'Adding full bibliography for 4338216--4338226.cif.'
_cod_original_sg_symbol_H-M P21/n
_cod_database_code 4338222

loop_
_symmetry_equiv_pos_as_xyz
'x, y, z'
'-x+1/2, y+1/2, -z+1/2'
'-x, -y, -z'
'x-1/2, -y-1/2, z-1/2'

loop_
_atom_site_label
_atom_site_type_symbol
_atom_site_fract_x
_atom_site_fract_y
_atom_site_fract_z
_atom_site_U_iso_or_equiv
_atom_site_adp_type
_atom_site_occupancy
_atom_site_symmetry_multiplicity
_atom_site_calc_flag
_atom_site_refinement_flags
Mn1 Mn 0.049848(10) 0.193189(8) 0.283244(7) 0.01106(3) Uani 1 1 d .
Si1 Si 0.29912(2) 0.233494(15) 0.188483(15) 0.01362(5) Uani 1 1 d .
Si2 Si 0.05018(2) 0.272099(16) 0.092957(15) 0.01516(5) Uani 1 1 d .
Si3 Si -0.09567(2) 0.026367(16) 0.197373(16) 0.01631(5) Uani 1 1 d .
Si4 Si -0.22876(2) 0.145066(16) 0.308676(15) 0.01513(5) Uani 1 1 d .
H1 H 0.3468(12) 0.2398(8) 0.2807(8) 0.026(3) Uiso 1 1 d .
H2 H -0.0694(13) 0.2649(9) 0.1163(9) 0.033(3) Uiso 1 1 d .
H3 H -0.1365(12) -0.0482(9) 0.2388(9) 0.032(3) Uiso 1 1 d .
H4 H -0.1976(12) 0.1795(9) 0.3949(9) 0.029(3) Uiso 1 1 d .
N1 N 0.14537(6) 0.23568(5) 0.18166(4) 0.01328(12) Uani 1 1 d .
N2 N -0.09951(6) 0.11441(5) 0.26543(5) 0.01408(12) Uani 1 1 d .
N3 N 0.15324(6) 0.13990(5) 0.41239(5) 0.01466(13) Uani 1 1 d .
N4 N 0.04833(7) 0.31414(5) 0.37328(5) 0.01641(13) Uani 1 1 d .
C1 C 0.36095(9) 0.12990(7) 0.14616(8) 0.02613(19) Uani 1 1 d .
H1A H 0.3316 0.0809 0.1796 0.039 Uiso 1 1 calc R
H1B H 0.4499 0.1314 0.1548 0.039 Uiso 1 1 calc R
H1C H 0.3337 0.1233 0.0820 0.039 Uiso 1 1 calc R
C2 C 0.36860(8) 0.32527(6) 0.12990(6) 0.01915(16) Uani 1 1 d .
H2A H 0.3442 0.3215 0.0650 0.029 Uiso 1 1 calc R
H2B H 0.4573 0.3219 0.1411 0.029 Uiso 1 1 calc R
H2C H 0.3407 0.3804 0.1529 0.029 Uiso 1 1 calc R
C3 C 0.06870(9) 0.38980(7) 0.06627(7) 0.02464(18) Uani 1 1 d .
H3A H 0.0651 0.4243 0.1210 0.037 Uiso 1 1 calc R
H3B H 0.0034 0.4078 0.0207 0.037 Uiso 1 1 calc R
H3C H 0.1473 0.3988 0.0431 0.037 Uiso 1 1 calc R
C4 C 0.05976(10) 0.21034(7) -0.01380(6) 0.0273(2) Uani 1 1 d .
H4A H 0.1413 0.2167 -0.0328 0.041 Uiso 1 1 calc R
H4B H -0.0003 0.2331 -0.0608 0.041 Uiso 1 1 calc R
H4C H 0.0433 0.1489 -0.0037 0.041 Uiso 1 1 calc R
C5 C -0.19418(9) 0.03842(8) 0.08774(7) 0.0282(2) Uani 1 1 d .
H5A H -0.2786 0.0477 0.0997 0.042 Uiso 1 1 calc R
H5B H -0.1890 -0.0143 0.0518 0.042 Uiso 1 1 calc R
H5C H -0.1664 0.0881 0.0546 0.042 Uiso 1 1 calc R
C6 C 0.06207(8) 0.00159(6) 0.17055(7) 0.02312(18) Uani 1 1 d .
H6A H 0.0928 0.0502 0.1373 0.035 Uiso 1 1 calc R
H6B H 0.0610 -0.0510 0.1337 0.035 Uiso 1 1 calc R
H6C H 0.1150 -0.0074 0.2266 0.035 Uiso 1 1 calc R
C7 C -0.31528(8) 0.23164(7) 0.24130(6) 0.02311(18) Uani 1 1 d .
H7A H -0.2612 0.2805 0.2328 0.035 Uiso 1 1 calc R
H7B H -0.3830 0.2514 0.2734 0.035 Uiso 1 1 calc R
H7C H -0.3469 0.2083 0.1825 0.035 Uiso 1 1 calc R
C8 C -0.33872(9) 0.05495(7) 0.32289(7) 0.0276(2) Uani 1 1 d .
H8A H -0.3701 0.0325 0.2636 0.041 Uiso 1 1 calc R
H8B H -0.4062 0.0769 0.3539 0.041 Uiso 1 1 calc R
H8C H -0.2973 0.0084 0.3586 0.041 Uiso 1 1 calc R
C9 C 0.18303(8) 0.21630(6) 0.47077(6) 0.02012(16) Uani 1 1 d .
H9A H 0.2562 0.2452 0.4521 0.024 Uiso 1 1 calc R
H9B H 0.2019 0.1968 0.5338 0.024 Uiso 1 1 calc R
C10 C 0.07916(8) 0.28070(6) 0.46572(5) 0.01911(16) Uani 1 1 d .
H10A H 0.0068 0.2523 0.4863 0.023 Uiso 1 1 calc R
H10B H 0.1019 0.3298 0.5067 0.023 Uiso 1 1 calc R
C11 C -0.06779(9) 0.36194(7) 0.36925(7) 0.0269(2) Uani 1 1 d .
H11A H -0.1315 0.3233 0.3867 0.040 Uiso 1 1 calc R
H11B H -0.0899 0.3829 0.3078 0.040 Uiso 1 1 calc R
H11C H -0.0589 0.4113 0.4106 0.040 Uiso 1 1 calc R
C12 C 0.14310(9) 0.37559(6) 0.35012(6) 0.02337(18) Uani 1 1 d .
H12A H 0.1206 0.3990 0.2897 0.035 Uiso 1 1 calc R
H12B H 0.2211 0.3453 0.3516 0.035 Uiso 1 1 calc R
H12C H 0.1503 0.4231 0.3938 0.035 Uiso 1 1 calc R
C13 C 0.07163(8) 0.08075(6) 0.45568(6) 0.01913(16) Uani 1 1 d .
H13A H 0.0545 0.0296 0.4176 0.029 Uiso 1 1 calc R
H13B H -0.0046 0.1107 0.4635 0.029 Uiso 1 1 calc R
H13C H 0.1109 0.0628 0.5146 0.029 Uiso 1 1 calc R
C14 C 0.26546(8) 0.09138(6) 0.40095(6) 0.02212(17) Uani 1 1 d .
H14A H 0.3021 0.0710 0.4598 0.033 Uiso 1 1 calc R
H14B H 0.3228 0.1294 0.3741 0.033 Uiso 1 1 calc R
H14C H 0.2460 0.0416 0.3614 0.033 Uiso 1 1 calc R

loop_
_atom_site_aniso_label
_atom_site_aniso_U_11
_atom_site_aniso_U_22
_atom_site_aniso_U_33
_atom_site_aniso_U_23
_atom_site_aniso_U_13
_atom_site_aniso_U_12
Mn1 0.01125(5) 0.01078(6) 0.01120(5) 0.00019(4) 0.00137(4) -0.00141(4)
Si1 0.01161(9) 0.01518(11) 0.01407(9) 0.00137(8) 0.00142(7) -0.00080(8)
Si2 0.01267(10) 0.01878(12) 0.01388(9) 0.00338(8) 0.00074(7) -0.00114(8)
Si3 0.01588(10) 0.01216(11) 0.02058(11) -0.00212(8) 0.00042(8) -0.00222(8)
Si4 0.01247(9) 0.01966(12) 0.01331(9) -0.00032(8) 0.00158(7) -0.00181(8)
N1 0.0122(3) 0.0153(3) 0.0124(3) 0.0016(2) 0.0016(2) -0.0007(2)
N2 0.0126(3) 0.0140(3) 0.0156(3) -0.0010(2) 0.0014(2) -0.0024(2)
N3 0.0130(3) 0.0148(3) 0.0159(3) 0.0026(2) 0.0003(2) -0.0013(2)
N4 0.0211(3) 0.0124(3) 0.0157(3) -0.0006(2) 0.0020(2) -0.0017(3)
C1 0.0179(4) 0.0199(5) 0.0411(5) -0.0029(4) 0.0054(4) 0.0024(3)
C2 0.0156(4) 0.0214(4) 0.0208(4) 0.0031(3) 0.0038(3) -0.0029(3)
C3 0.0247(4) 0.0210(5) 0.0274(4) 0.0071(4) -0.0014(3) 0.0030(3)
C4 0.0349(5) 0.0298(5) 0.0161(4) -0.0009(3) -0.0024(3) -0.0048(4)
C5 0.0236(4) 0.0339(6) 0.0255(4) -0.0109(4) -0.0048(3) 0.0000(4)
C6 0.0202(4) 0.0200(4) 0.0288(4) -0.0060(3) 0.0012(3) 0.0029(3)
C7 0.0191(4) 0.0271(5) 0.0226(4) 0.0003(3) -0.0002(3) 0.0052(3)
C8 0.0224(4) 0.0327(6) 0.0289(5) 0.0019(4) 0.0080(4) -0.0093(4)
C9 0.0223(4) 0.0205(4) 0.0163(4) 0.0001(3) -0.0040(3) -0.0043(3)
C10 0.0266(4) 0.0177(4) 0.0133(3) -0.0021(3) 0.0035(3) -0.0032(3)
C11 0.0290(5) 0.0177(5) 0.0336(5) -0.0041(4) 0.0010(4) 0.0060(4)
C12 0.0350(5) 0.0151(4) 0.0207(4) -0.0016(3) 0.0059(3) -0.0098(4)
C13 0.0189(4) 0.0193(4) 0.0192(4) 0.0070(3) 0.0020(3) -0.0029(3)
C14 0.0152(4) 0.0235(5) 0.0274(4) 0.0069(3) 0.0010(3) 0.0039(3)

loop_
_atom_type_symbol
_atom_type_description
_atom_type_scat_dispersion_real
_atom_type_scat_dispersion_imag
_atom_type_scat_source
C C 0.0033 0.0016 'International Tables Vol C Tables 4.2.6.8 and 6.1.1.4'
H H 0.0000 0.0000 'International Tables Vol C Tables 4.2.6.8 and 6.1.1.4'
N N 0.0061 0.0033 'International Tables Vol C Tables 4.2.6.8 and 6.1.1.4'
Si Si 0.0817 0.0704 'International Tables Vol C Tables 4.2.6.8 and 6.1.1.4'
Mn Mn 0.3368 0.7283 'International Tables Vol C Tables 4.2.6.8 and 6.1.1.4'

loop_
_geom_angle_atom_site_label_1
_geom_angle_atom_site_label_2
_geom_angle_atom_site_label_3
_geom_angle
N1 Mn1 N2 124.57(3)
N1 Mn1 N3 119.21(3)
N2 Mn1 N3 102.80(3)
N1 Mn1 N4 102.09(3)
N2 Mn1 N4 120.13(3)
N3 Mn1 N4 80.37(3)
N1 Si1 C2 114.60(4)
N1 Si1 C1 113.38(4)
C2 Si1 C1 107.75(4)
N1 Si1 H1 108.9(5)
C2 Si1 H1 105.8(5)
C1 Si1 H1 105.8(5)
N1 Si2 C4 114.21(4)
N1 Si2 C3 114.41(4)
C4 Si2 C3 107.16(5)
N1 Si2 H2 107.6(5)
C4 Si2 H2 108.1(5)
C3 Si2 H2 104.8(6)
N2 Si3 C6 111.95(4)
N2 Si3 C5 113.16(4)
C6 Si3 C5 107.63(5)
N2 Si3 H3 111.2(5)
C6 Si3 H3 106.1(6)
C5 Si3 H3 106.3(5)
N2 Si4 C7 113.45(4)
N2 Si4 C8 114.82(4)
C7 Si4 C8 106.75(5)
N2 Si4 H4 108.6(5)
C7 Si4 H4 106.6(5)
C8 Si4 H4 106.1(5)
Si1 N1 Si2 126.15(4)
Si1 N1 Mn1 122.90(4)
Si2 N1 Mn1 110.94(3)
Si4 N2 Si3 121.68(4)
Si4 N2 Mn1 119.12(4)
Si3 N2 Mn1 118.79(4)
C14 N3 C13 107.33(7)
C14 N3 C9 109.48(7)
C13 N3 C9 109.98(7)
C14 N3 Mn1 115.91(5)
C13 N3 Mn1 108.39(5)
C9 N3 Mn1 105.69(5)
C11 N4 C10 109.04(7)
C11 N4 C12 107.78(8)
C10 N4 C12 109.97(7)
C11 N4 Mn1 116.15(6)
C10 N4 Mn1 104.32(5)
C12 N4 Mn1 109.49(5)
Si1 C1 H1A 109.5
Si1 C1 H1B 109.5
H1A C1 H1B 109.5
Si1 C1 H1C 109.5
H1A C1 H1C 109.5
H1B C1 H1C 109.5
Si1 C2 H2A 109.5
Si1 C2 H2B 109.5
H2A C2 H2B 109.5
Si1 C2 H2C 109.5
H2A C2 H2C 109.5
H2B C2 H2C 109.5
Si2 C3 H3A 109.5
Si2 C3 H3B 109.5
H3A C3 H3B 109.5
Si2 C3 H3C 109.5
H3A C3 H3C 109.5
H3B C3 H3C 109.5
Si2 C4 H4A 109.5
Si2 C4 H4B 109.5
H4A C4 H4B 109.5
Si2 C4 H4C 109.5
H4A C4 H4C 109.5
H4B C4 H4C 109.5
Si3 C5 H5A 109.5
Si3 C5 H5B 109.5
H5A C5 H5B 109.5
Si3 C5 H5C 109.5
H5A C5 H5C 109.5
H5B C5 H5C 109.5
Si3 C6 H6A 109.5
Si3 C6 H6B 109.5
H6A C6 H6B 109.5
Si3 C6 H6C 109.5
H6A C6 H6C 109.5
H6B C6 H6C 109.5
Si4 C7 H7A 109.5
Si4 C7 H7B 109.5
H7A C7 H7B 109.5
Si4 C7 H7C 109.5
H7A C7 H7C 109.5
H7B C7 H7C 109.5
Si4 C8 H8A 109.5
Si4 C8 H8B 109.5
H8A C8 H8B 109.5
Si4 C8 H8C 109.5
H8A C8 H8C 109.5
H8B C8 H8C 109.5
N3 C9 C10 111.80(7)
N3 C9 H9A 109.3
C10 C9 H9A 109.3
N3 C9 H9B 109.3
C10 C9 H9B 109.3
H9A C9 H9B 107.9
N4 C10 C9 111.98(7)
N4 C10 H10A 109.2
C9 C10 H10A 109.2
N4 C10 H10B 109.2
C9 C10 H10B 109.2
H10A C10 H10B 107.9
N4 C11 H11A 109.5
N4 C11 H11B 109.5
H11A C11 H11B 109.5
N4 C11 H11C 109.5
H11A C11 H11C 109.5
H11B C11 H11C 109.5
N4 C12 H12A 109.5
N4 C12 H12B 109.5
H12A C12 H12B 109.5
N4 C12 H12C 109.5
H12A C12 H12C 109.5
H12B C12 H12C 109.5
N3 C13 H13A 109.5
N3 C13 H13B 109.5
H13A C13 H13B 109.5
N3 C13 H13C 109.5
H13A C13 H13C 109.5
H13B C13 H13C 109.5
N3 C14 H14A 109.5
N3 C14 H14B 109.5
H14A C14 H14B 109.5
N3 C14 H14C 109.5
H14A C14 H14C 109.5
H14B C14 H14C 109.5

loop_
_geom_bond_atom_site_label_1
_geom_bond_atom_site_label_2
_geom_bond_distance
Mn1 N1 2.0470(7)
Mn1 N2 2.0475(7)
Mn1 N3 2.2901(7)
Mn1 N4 2.3020(7)
Mn1 Si1 3.2915(3)
Mn1 Si2 3.0930(3)
Mn1 Si3 3.2306(3)
Mn1 Si4 3.2345(3)
Si1 N1 1.6953(7)
Si1 C2 1.8724(9)
Si1 C1 1.8751(10)
Si1 H1 1.426(12)
Si2 N1 1.6998(7)
Si2 C4 1.8706(10)
Si2 C3 1.8758(10)
Si2 H2 1.409(14)
Si3 N2 1.7003(7)
Si3 C6 1.8724(9)
Si3 C5 1.8791(10)
Si3 H3 1.404(14)
Si4 N2 1.6984(7)
Si4 C7 1.8745(10)
Si4 C8 1.8754(10)
Si4 H4 1.403(13)
N3 C14 1.4761(11)
N3 C13 1.4804(11)
N3 C9 1.4830(11)
N4 C11 1.4783(12)
N4 C10 1.4800(11)
N4 C12 1.4822(11)
C1 H1A 0.9800
C1 H1B 0.9800
C1 H1C 0.9800
C2 H2A 0.9800
C2 H2B 0.9800
C2 H2C 0.9800
C3 H3A 0.9800
C3 H3B 0.9800
C3 H3C 0.9800
C4 H4A 0.9800
C4 H4B 0.9800
C4 H4C 0.9800
C5 H5A 0.9800
C5 H5B 0.9800
C5 H5C 0.9800
C6 H6A 0.9800
C6 H6B 0.9800
C6 H6C 0.9800
C7 H7A 0.9800
C7 H7B 0.9800
C7 H7C 0.9800
C8 H8A 0.9800
C8 H8B 0.9800
C8 H8C 0.9800
C9 C10 1.5161(13)
C9 H9A 0.9900
C9 H9B 0.9900
C10 H10A 0.9900
C10 H10B 0.9900
C11 H11A 0.9800
C11 H11B 0.9800
C11 H11C 0.9800
C12 H12A 0.9800
C12 H12B 0.9800
C12 H12C 0.9800
C13 H13A 0.9800
C13 H13B 0.9800
C13 H13C 0.9800
C14 H14A 0.9800
C14 H14B 0.9800
C14 H14C 0.9800
